data_7720770
loop_
_publ_author_name
'Liang, Yuyu'
'Liu, Bijun'
'Li, Xiang'
'Zhao, Shufeng'
'Zhou, Qingye'
'Yuan, Chenchen'
'Huang, Zeng'
'Tu, Jun'
'Li, Xingliang'

_publ_section_title
;
 Azone as a green extractant for selective uranium recovery over thorium:
 extraction behavior, coordination mechanism, and comparison with TBP.
;
_journal_issue 17
_journal_name_full 'Dalton transactions (Cambridge, England : 2003)'
_journal_page_first 6719
_journal_page_last 6729
_journal_paper_doi 10.1039/d6dt00087h
_journal_volume 55
_journal_year 2026
_chemical_formula_moiety 'C36 H70 N4 O10 U'
_chemical_formula_sum 'C36 H70 N4 O10 U'
_chemical_formula_weight 956.99
_space_group_crystal_system triclinic
_space_group_IT_number 2
_space_group_name_Hall '-P 1'
_space_group_name_H-M_alt 'P -1'
_atom_sites_solution_hydrogens geom
_atom_sites_solution_primary dual
_audit_creation_date 2024-01-07
_audit_creation_method
;
Olex2 1.5
(compiled 2022.04.07 svn.rca3783a0 for OlexSys, GUI svn.r6498)
;
_audit_update_record
;
2025-12-01 deposited with the CCDC.	2026-03-24 downloaded from the CCDC.
;
_cell_angle_alpha 86.151(2)
_cell_angle_beta 83.807(2)
_cell_angle_gamma 63.172(2)
_cell_formula_units_Z 2
_cell_length_a 8.9239(4)
_cell_length_b 9.5530(5)
_cell_length_c 28.1668(13)
_cell_measurement_reflns_used 9004
_cell_measurement_temperature 193.00
_cell_measurement_theta_max 79.14
_cell_measurement_theta_min 5.39
_cell_volume 2129.80(18)
_computing_cell_refinement 'SAINT V8.40B (Bruker, 2019)'
_computing_data_collection 'APEX5 V2023.9-2 (Bruker, 2023)'
_computing_data_reduction 'SAINT V8.40B (Bruker, 2019)'
_computing_molecular_graphics 'Olex2 1.5 (Dolomanov et al., 2009)'
_computing_publication_material 'Olex2 1.5 (Dolomanov et al., 2009)'
_computing_structure_refinement 'SHELXL 2019/3 (Sheldrick, 2015)'
_computing_structure_solution 'SHELXT 2018/2 (Sheldrick, 2018)'
_diffrn_ambient_temperature 193.00
_diffrn_detector CPAD
_diffrn_detector_area_resol_mean 7.41
_diffrn_detector_type 'Bruker PHOTON III'
_diffrn_measured_fraction_theta_full 0.997
_diffrn_measured_fraction_theta_max 0.981
_diffrn_measurement_device 'four-circle diffractometer'
_diffrn_measurement_device_type 'Bruker D8 VENTURE dual wavelength Mo/Cu'
_diffrn_measurement_method '\w and \f scans'
_diffrn_radiation_monochromator 'Helios Multi-layer Optic'
_diffrn_radiation_probe x-ray
_diffrn_radiation_type CuK\a
_diffrn_radiation_wavelength 1.54178
_diffrn_reflns_av_R_equivalents 0.0488
_diffrn_reflns_av_unetI/netI 0.0246
_diffrn_reflns_Laue_measured_fraction_full 0.997
_diffrn_reflns_Laue_measured_fraction_max 0.981
_diffrn_reflns_limit_h_max 11
_diffrn_reflns_limit_h_min -11
_diffrn_reflns_limit_k_max 12
_diffrn_reflns_limit_k_min -12
_diffrn_reflns_limit_l_max 35
_diffrn_reflns_limit_l_min -33
_diffrn_reflns_number 75211
_diffrn_reflns_point_group_measured_fraction_full 0.997
_diffrn_reflns_point_group_measured_fraction_max 0.981
_diffrn_reflns_theta_full 67.679
_diffrn_reflns_theta_max 79.436
_diffrn_reflns_theta_min 3.157
_diffrn_source 'microfocus sealed X-ray tube'
_diffrn_source_current 1.0
_diffrn_source_power 0.05
_diffrn_source_type 'Incoatec I\ms DIAMOND'
_diffrn_source_voltage 50.0
_diffrn_standards_number 0
_exptl_absorpt_coefficient_mu 11.176
_exptl_absorpt_correction_T_max 0.7543
_exptl_absorpt_correction_T_min 0.4016
_exptl_absorpt_correction_type multi-scan
_exptl_absorpt_process_details
;
SADABS-2016/2 (Bruker,2016/2) was used for absorption correction.
wR2(int) was 0.1257 before and 0.0708 after correction.
The Ratio of minimum to maximum transmission is 0.5324.
The \l/2 correction factor is Not present.
;
_exptl_crystal_density_diffrn 1.492
_exptl_crystal_description block
_exptl_crystal_F_000 972
_exptl_crystal_size_max 0.12
_exptl_crystal_size_mid 0.1
_exptl_crystal_size_min 0.09
_refine_diff_density_max 1.387
_refine_diff_density_min -1.209
_refine_diff_density_rms 0.088
_refine_ls_extinction_coef 0.00060(3)
_refine_ls_extinction_expression Fc^*^=kFc[1+0.001xFc^2^\l^3^/sin(2\q)]^-1/4^
_refine_ls_extinction_method 'SHELXL-2019/2 (Sheldrick 2019)'
_refine_ls_goodness_of_fit_ref 1.144
_refine_ls_hydrogen_treatment constr
_refine_ls_matrix_type full
_refine_ls_number_parameters 463
_refine_ls_number_reflns 9087
_refine_ls_number_restraints 0
_refine_ls_restrained_S_all 1.144
_refine_ls_R_factor_all 0.0232
_refine_ls_R_factor_gt 0.0224
_refine_ls_shift/su_max 0.004
_refine_ls_shift/su_mean 0.000
_refine_ls_structure_factor_coef Fsqd
_refine_ls_weighting_details 'w=1/[\s^2^(Fo^2^)+3.9041P] where P=(Fo^2^+2Fc^2^)/3'
_refine_ls_weighting_scheme calc
_refine_ls_wR_factor_gt 0.0523
_refine_ls_wR_factor_ref 0.0526
_reflns_Friedel_coverage 0.000
_reflns_number_gt 8852
_reflns_number_total 9087
_reflns_threshold_expression 'I > 2\s(I)'
_cod_data_source_file d6dt00087h1.cif
_cod_data_source_block cu_240106zh_zhcz239680_0m
_cod_depositor_comments
;
The following automatic conversions were performed:

data item '_diffrn_radiation_probe' value 'X-ray' was changed to
'x-ray' in accordance with the
/home/data/users/saulius/crontab/automatic-downloads/rss-feeds/RSC/lib/dictionaries/cif_core.dic
dictionary named 'cif_core.dic' version 2.4.2 last updated on
2011-04-26.

Automatic conversion script
Id: cif_fix_values 8170 2020-07-09 18:12:32Z antanas 

 Adding full bibliography for 7720770.cif.
;
_cod_database_code 7720770
_shelx_shelxl_version_number 2019/3
_shelx_space_group_comment
;
The symmetry employed for this shelxl refinement is uniquely defined
by the following loop, which should always be used as a source of
symmetry information in preference to the above space-group names.
They are only intended as comments.
;
_shelx_estimated_absorpt_t_max 0.433
_shelx_estimated_absorpt_t_min 0.347
_olex2_refinement_description
;
1. Fixed Uiso
 At 1.2 times of:
  All C(H,H) groups
 At 1.5 times of:
  All C(H,H,H) groups
2.a Secondary CH2 refined with riding coordinates:
 C22(H22A,H22B), C20(H20A,H20B), C23(H23A,H23B), C24(H24A,H24B), C21(H21A,
 H21B), C25(H25A,H25B), C2(H2A,H2B), C7(H7A,H7B), C33(H33A,H33B), C35(H35A,
 H35B), C6(H6A,H6B), C26(H26A,H26B), C31(H31A,H31B), C8(H8A,H8B), C4(H4A,H4B),
 C27(H27A,H27B), C29(H29A,H29B), C9(H9A,H9B), C13(H13A,H13B), C11(H11A,H11B),
 C32(H32A,H32B), C28(H28A,H28B), C30(H30A,H30B), C3(H3A,H3B), C15(H15A,H15B),
 C34(H34A,H34B), C17(H17A,H17B), C12(H12A,H12B), C5(H5A,H5B), C16(H16A,H16B),
 C14(H14A,H14B), C10(H10A,H10B)
2.b Idealised Me refined as rotating group:
 C36(H36A,H36B,H36C), C18(H18A,H18B,H18C)
;
_olex2_submission_special_instructions 'No special instructions were received'
_site XU

loop_
_space_group_symop_operation_xyz
'x, y, z'
'-x, -y, -z'

loop_
_atom_site_label
_atom_site_type_symbol
_atom_site_fract_x
_atom_site_fract_y
_atom_site_fract_z
_atom_site_U_iso_or_equiv
_atom_site_adp_type
_atom_site_occupancy
_atom_site_site_symmetry_order
_atom_site_calc_flag
_atom_site_refinement_flags_posn
_atom_site_refinement_flags_adp
_atom_site_refinement_flags_occupancy
_atom_site_disorder_assembly
_atom_site_disorder_group
U1 U 0.35194(2) 0.63671(2) 0.85388(2) 0.02578(4) Uani 1 1 d . . . . .
O002 O 0.6428(3) 0.5265(3) 0.86511(8) 0.0354(5) Uani 1 1 d . . . . .
O2 O 0.4226(3) 0.7377(3) 0.92463(9) 0.0420(5) Uani 1 1 d . . . . .
O1 O 0.1605(3) 0.8424(3) 0.91320(9) 0.0423(5) Uani 1 1 d . . . . .
O8 O 0.3310(3) 0.4901(3) 0.89161(8) 0.0353(5) Uani 1 1 d . . . . .
O6 O 0.5472(3) 0.4309(3) 0.79582(9) 0.0427(6) Uani 1 1 d . . . . .
O4 O 0.2867(3) 0.5191(3) 0.78631(9) 0.0476(6) Uani 1 1 d . . . . .
O7 O 0.3735(3) 0.7850(3) 0.81745(8) 0.0429(6) Uani 1 1 d . . . . .
O9 O 0.0676(3) 0.7478(3) 0.83954(9) 0.0526(7) Uani 1 1 d . . . . .
O3 O 0.2422(4) 0.9171(3) 0.97282(9) 0.0540(7) Uani 1 1 d . . . . .
N3 N -0.1822(3) 0.8979(3) 0.81273(9) 0.0331(6) Uani 1 1 d . . . . .
N10 N 0.9134(3) 0.3587(3) 0.87119(9) 0.0305(5) Uani 1 1 d . . . . .
N1 N 0.2734(4) 0.8364(3) 0.93843(10) 0.0374(6) Uani 1 1 d . . . . .
N2 N 0.4359(4) 0.4215(4) 0.77368(10) 0.0429(7) Uani 1 1 d . . . . .
O5 O 0.4706(4) 0.3252(4) 0.74345(11) 0.0704(9) Uani 1 1 d . . . . .
C19 C 0.7547(4) 0.4229(3) 0.88907(10) 0.0277(6) Uani 1 1 d . . . . .
C22 C 0.9623(4) 0.3278(4) 0.98464(11) 0.0369(7) Uani 1 1 d . . . . .
H22A H 0.995278 0.370919 1.010445 0.044 Uiso 1 1 calc R U . . .
H22B H 0.973200 0.223271 0.995624 0.044 Uiso 1 1 calc R U . . .
C20 C 0.7097(4) 0.3783(4) 0.93878(11) 0.0320(6) Uani 1 1 d . . . . .
H20A H 0.755121 0.262758 0.941399 0.038 Uiso 1 1 calc R U . . .
H20B H 0.585471 0.424147 0.944627 0.038 Uiso 1 1 calc R U . . .
C23 C 1.0848(4) 0.3071(4) 0.94083(12) 0.0395(7) Uani 1 1 d . . . . .
H23A H 1.200328 0.236454 0.949394 0.047 Uiso 1 1 calc R U . . .
H23B H 1.081187 0.410216 0.931381 0.047 Uiso 1 1 calc R U . . .
C24 C 1.0495(4) 0.2404(4) 0.89816(12) 0.0384(7) Uani 1 1 d . . . . .
H24A H 1.153856 0.193287 0.876424 0.046 Uiso 1 1 calc R U . . .
H24B H 1.018594 0.155772 0.909519 0.046 Uiso 1 1 calc R U . . .
C1 C -0.0904(4) 0.8108(3) 0.84668(11) 0.0304(6) Uani 1 1 d . . . . .
C21 C 0.7784(4) 0.4343(4) 0.97721(11) 0.0353(7) Uani 1 1 d . . . . .
H21A H 0.765722 0.540796 0.968195 0.042 Uiso 1 1 calc R U . . .
H21B H 0.709612 0.441849 1.007823 0.042 Uiso 1 1 calc R U . . .
C25 C 0.9608(4) 0.4018(4) 0.82271(11) 0.0342(7) Uani 1 1 d . . . . .
H25A H 1.066037 0.412555 0.822826 0.041 Uiso 1 1 calc R U . . .
H25B H 0.871100 0.504519 0.813079 0.041 Uiso 1 1 calc R U . . .
C2 C -0.1733(5) 0.7879(4) 0.89363(12) 0.0415(8) Uani 1 1 d . . . . .
H2A H -0.086545 0.706605 0.912640 0.050 Uiso 1 1 calc R U . . .
H2B H -0.255058 0.748729 0.887788 0.050 Uiso 1 1 calc R U . . .
C7 C -0.0996(5) 0.9186(4) 0.76669(12) 0.0409(8) Uani 1 1 d . . . . .
H7A H 0.007745 0.919581 0.772094 0.049 Uiso 1 1 calc R U . . .
H7B H -0.172770 1.021145 0.752156 0.049 Uiso 1 1 calc R U . . .
C33 C 1.2738(5) 0.0731(4) 0.47590(11) 0.0364(7) Uani 1 1 d . . . . .
H33A H 1.183066 0.172666 0.464665 0.044 Uiso 1 1 calc R U . . .
H33B H 1.375210 0.089679 0.477010 0.044 Uiso 1 1 calc R U . . .
C35 C 1.3678(5) -0.0136(4) 0.38994(12) 0.0413(8) Uani 1 1 d . . . . .
H35A H 1.277295 0.086633 0.378989 0.050 Uiso 1 1 calc R U . . .
H35B H 1.469551 0.002180 0.391280 0.050 Uiso 1 1 calc R U . . .
C6 C -0.3681(5) 0.9733(5) 0.81887(15) 0.0528(10) Uani 1 1 d . . . . .
H6A H -0.406593 0.892998 0.829479 0.063 Uiso 1 1 calc R U . . .
H6B H -0.412604 1.016971 0.787682 0.063 Uiso 1 1 calc R U . . .
C26 C 0.9872(4) 0.2789(4) 0.78650(11) 0.0366(7) Uani 1 1 d . . . . .
H26A H 1.079289 0.176951 0.795644 0.044 Uiso 1 1 calc R U . . .
H26B H 0.883147 0.265793 0.787161 0.044 Uiso 1 1 calc R U . . .
C31 C 1.1827(5) 0.1620(4) 0.56183(11) 0.0366(7) Uani 1 1 d . . . . .
H31A H 1.091430 0.261733 0.550911 0.044 Uiso 1 1 calc R U . . .
H31B H 1.284622 0.178119 0.562348 0.044 Uiso 1 1 calc R U . . .
C8 C -0.0638(5) 0.7888(4) 0.73231(12) 0.0382(7) Uani 1 1 d . . . . .
H8A H 0.004754 0.685950 0.747520 0.046 Uiso 1 1 calc R U . . .
H8B H -0.171667 0.791095 0.725756 0.046 Uiso 1 1 calc R U . . .
C4 C -0.4379(5) 1.0483(5) 0.90669(17) 0.0558(11) Uani 1 1 d . . . . .
H4A H -0.510842 0.994479 0.911860 0.067 Uiso 1 1 calc R U . . .
H4B H -0.488351 1.141157 0.927323 0.067 Uiso 1 1 calc R U . . .
C27 C 1.0312(5) 0.3251(4) 0.73599(11) 0.0380(7) Uani 1 1 d . . . . .
H27A H 0.939595 0.427720 0.727096 0.046 Uiso 1 1 calc R U . . .
H27B H 1.135717 0.337410 0.735385 0.046 Uiso 1 1 calc R U . . .
C29 C 1.1012(5) 0.2470(4) 0.64863(11) 0.0391(7) Uani 1 1 d . . . . .
H29A H 1.204341 0.261756 0.648015 0.047 Uiso 1 1 calc R U . . .
H29B H 1.008853 0.348121 0.638988 0.047 Uiso 1 1 calc R U . . .
C9 C 0.0292(5) 0.8050(4) 0.68536(12) 0.0395(7) Uani 1 1 d . . . . .
H9A H -0.041176 0.906539 0.669803 0.047 Uiso 1 1 calc R U . . .
H9B H 0.134973 0.806624 0.692152 0.047 Uiso 1 1 calc R U . . .
C13 C 0.2341(5) 0.6132(4) 0.51583(12) 0.0383(7) Uani 1 1 d . . . . .
H13A H 0.144855 0.713476 0.504437 0.046 Uiso 1 1 calc R U . . .
H13B H 0.336619 0.627698 0.517157 0.046 Uiso 1 1 calc R U . . .
C11 C 0.1389(5) 0.7041(4) 0.60143(12) 0.0389(7) Uani 1 1 d . . . . .
H11A H 0.054924 0.805154 0.588712 0.047 Uiso 1 1 calc R U . . .
H11B H 0.243161 0.714417 0.604150 0.047 Uiso 1 1 calc R U . . .
C32 C 1.2194(5) 0.0353(4) 0.52619(11) 0.0372(7) Uani 1 1 d . . . . .
H32A H 1.309411 -0.064791 0.537368 0.045 Uiso 1 1 calc R U . . .
H32B H 1.116912 0.020473 0.525261 0.045 Uiso 1 1 calc R U . . .
C28 C 1.0563(5) 0.2047(4) 0.69932(11) 0.0395(8) Uani 1 1 d . . . . .
H28A H 1.147144 0.102080 0.708542 0.047 Uiso 1 1 calc R U . . .
H28B H 0.951437 0.192874 0.700034 0.047 Uiso 1 1 calc R U . . .
C30 C 1.1309(5) 0.1233(4) 0.61242(11) 0.0379(7) Uani 1 1 d . . . . .
H30A H 1.219965 0.021283 0.622802 0.046 Uiso 1 1 calc R U . . .
H30B H 1.026182 0.111714 0.612127 0.046 Uiso 1 1 calc R U . . .
C3 C -0.2654(5) 0.9378(5) 0.92278(14) 0.0508(9) Uani 1 1 d . . . . .
H3A H -0.278752 0.908374 0.956779 0.061 Uiso 1 1 calc R U . . .
H3B H -0.194917 0.994093 0.920387 0.061 Uiso 1 1 calc R U . . .
C15 C 0.3251(5) 0.5248(4) 0.42956(12) 0.0401(7) Uani 1 1 d . . . . .
H15A H 0.233421 0.623659 0.418278 0.048 Uiso 1 1 calc R U . . .
H15B H 0.425828 0.542499 0.430429 0.048 Uiso 1 1 calc R U . . .
C34 C 1.3133(5) -0.0534(4) 0.43998(11) 0.0372(7) Uani 1 1 d . . . . .
H34A H 1.211900 -0.069815 0.438679 0.045 Uiso 1 1 calc R U . . .
H34B H 1.404079 -0.153066 0.451116 0.045 Uiso 1 1 calc R U . . .
C17 C 0.4180(5) 0.4334(5) 0.34342(13) 0.0483(9) Uani 1 1 d . . . . .
H17A H 0.325395 0.530277 0.331504 0.058 Uiso 1 1 calc R U . . .
H17B H 0.517598 0.453173 0.343877 0.058 Uiso 1 1 calc R U . . .
C12 C 0.1774(5) 0.5763(4) 0.56608(12) 0.0392(7) Uani 1 1 d . . . . .
H12A H 0.075180 0.561207 0.564808 0.047 Uiso 1 1 calc R U . . .
H12B H 0.266900 0.476561 0.577663 0.047 Uiso 1 1 calc R U . . .
C5 C -0.4398(5) 1.1044(5) 0.85514(18) 0.0630(12) Uani 1 1 d . . . . .
H5A H -0.374153 1.165281 0.850423 0.076 Uiso 1 1 calc R U . . .
H5B H -0.557513 1.176164 0.848744 0.076 Uiso 1 1 calc R U . . .
C16 C 0.3652(5) 0.3970(4) 0.39402(12) 0.0406(8) Uani 1 1 d . . . . .
H16A H 0.456989 0.298379 0.405371 0.049 Uiso 1 1 calc R U . . .
H16B H 0.264539 0.379086 0.393390 0.049 Uiso 1 1 calc R U . . .
C14 C 0.2718(5) 0.4866(4) 0.47997(12) 0.0388(7) Uani 1 1 d . . . . .
H14A H 0.362742 0.386813 0.491032 0.047 Uiso 1 1 calc R U . . .
H14B H 0.170047 0.470499 0.479158 0.047 Uiso 1 1 calc R U . . .
C10 C 0.0716(5) 0.6739(4) 0.65100(12) 0.0400(8) Uani 1 1 d . . . . .
H10A H -0.030954 0.660758 0.648292 0.048 Uiso 1 1 calc R U . . .
H10B H 0.156948 0.574690 0.664245 0.048 Uiso 1 1 calc R U . . .
C36 C 1.4062(6) -0.1384(5) 0.35374(14) 0.0540(10) Uani 1 1 d . . . . .
H36A H 1.440840 -0.105607 0.322481 0.081 Uiso 1 1 calc R U . . .
H36B H 1.305104 -0.152562 0.351417 0.081 Uiso 1 1 calc R U . . .
H36C H 1.497358 -0.237583 0.363909 0.081 Uiso 1 1 calc R U . . .
C18 C 0.4607(7) 0.3013(6) 0.30941(14) 0.0622(12) Uani 1 1 d . . . . .
H18A H 0.500665 0.327522 0.277893 0.093 Uiso 1 1 calc R U . . .
H18B H 0.359797 0.287194 0.306670 0.093 Uiso 1 1 calc R U . . .
H18C H 0.549067 0.203988 0.321699 0.093 Uiso 1 1 calc R U . . .

loop_
_atom_site_aniso_label
_atom_site_aniso_U_11
_atom_site_aniso_U_22
_atom_site_aniso_U_33
_atom_site_aniso_U_23
_atom_site_aniso_U_13
_atom_site_aniso_U_12
U1 0.02324(6) 0.02676(6) 0.02395(6) -0.00076(3) 0.00000(3) -0.00862(4)
O002 0.0263(11) 0.0441(13) 0.0323(11) 0.0020(9) -0.0031(9) -0.0129(10)
O2 0.0388(13) 0.0402(13) 0.0456(13) -0.0084(10) -0.0024(10) -0.0157(11)
O1 0.0378(13) 0.0394(13) 0.0413(13) -0.0085(10) -0.0013(10) -0.0094(11)
O8 0.0357(12) 0.0363(12) 0.0341(11) 0.0011(9) 0.0004(9) -0.0173(10)
O6 0.0315(12) 0.0502(14) 0.0404(13) -0.0112(11) 0.0021(10) -0.0127(11)
O4 0.0381(13) 0.0547(16) 0.0461(14) -0.0183(12) 0.0000(11) -0.0160(12)
O7 0.0506(14) 0.0387(13) 0.0374(12) 0.0078(10) -0.0049(11) -0.0191(11)
O9 0.0286(12) 0.0665(18) 0.0441(14) -0.0204(12) -0.0074(10) -0.0015(12)
O3 0.0723(19) 0.0453(15) 0.0427(14) -0.0171(12) 0.0030(13) -0.0245(14)
N3 0.0279(13) 0.0351(14) 0.0340(13) 0.0020(11) -0.0038(10) -0.0123(11)
N10 0.0276(13) 0.0312(13) 0.0262(12) -0.0045(10) 0.0034(10) -0.0081(11)
N1 0.0475(17) 0.0296(14) 0.0338(14) -0.0044(11) 0.0021(12) -0.0168(13)
N2 0.0494(18) 0.0431(17) 0.0328(14) -0.0119(12) 0.0027(13) -0.0175(14)
O5 0.078(2) 0.069(2) 0.0585(18) -0.0354(16) 0.0031(16) -0.0245(17)
C19 0.0268(14) 0.0302(15) 0.0275(14) -0.0054(11) 0.0004(11) -0.0138(12)
C22 0.0394(18) 0.0396(18) 0.0312(16) 0.0028(13) -0.0084(13) -0.0166(15)
C20 0.0255(15) 0.0369(17) 0.0314(15) 0.0014(12) 0.0001(12) -0.0128(13)
C23 0.0300(16) 0.0411(19) 0.0436(18) 0.0048(15) -0.0054(14) -0.0128(14)
C24 0.0271(16) 0.0371(18) 0.0376(17) -0.0029(14) 0.0027(13) -0.0036(14)
C1 0.0273(15) 0.0259(15) 0.0321(15) -0.0086(12) -0.0037(12) -0.0053(12)
C21 0.0396(18) 0.0362(17) 0.0246(14) -0.0028(12) 0.0036(12) -0.0131(14)
C25 0.0354(17) 0.0367(17) 0.0280(15) -0.0052(12) 0.0072(12) -0.0155(14)
C2 0.048(2) 0.0329(17) 0.0340(17) -0.0007(13) -0.0010(15) -0.0107(15)
C7 0.050(2) 0.0439(19) 0.0337(17) 0.0006(14) 0.0001(15) -0.0259(17)
C33 0.0445(19) 0.0376(17) 0.0277(15) -0.0017(13) -0.0006(13) -0.0194(15)
C35 0.049(2) 0.0419(19) 0.0308(16) -0.0037(14) 0.0020(14) -0.0193(16)
C6 0.0301(18) 0.063(3) 0.059(2) 0.0128(19) -0.0132(16) -0.0149(18)
C26 0.0407(18) 0.0369(17) 0.0302(15) -0.0066(13) 0.0064(13) -0.0167(15)
C31 0.0472(19) 0.0383(18) 0.0268(15) -0.0015(13) -0.0001(13) -0.0220(15)
C8 0.0468(19) 0.0428(19) 0.0323(16) 0.0022(14) -0.0052(14) -0.0265(16)
C4 0.041(2) 0.041(2) 0.077(3) -0.0167(19) 0.022(2) -0.0151(17)
C27 0.0445(19) 0.0417(18) 0.0293(15) -0.0060(13) 0.0046(13) -0.0217(16)
C29 0.051(2) 0.0406(18) 0.0289(16) -0.0035(13) 0.0029(14) -0.0241(16)
C9 0.047(2) 0.0423(19) 0.0340(17) -0.0003(14) -0.0027(14) -0.0249(16)
C13 0.0461(19) 0.0378(18) 0.0341(16) 0.0012(13) -0.0037(14) -0.0217(16)
C11 0.0457(19) 0.0408(18) 0.0333(16) 0.0021(14) -0.0037(14) -0.0224(16)
C32 0.0475(19) 0.0378(18) 0.0288(15) -0.0024(13) 0.0005(14) -0.0220(16)
C28 0.050(2) 0.0404(18) 0.0287(15) -0.0040(13) 0.0053(14) -0.0224(16)
C30 0.049(2) 0.0372(18) 0.0283(15) -0.0020(13) 0.0012(14) -0.0209(16)
C3 0.051(2) 0.050(2) 0.045(2) -0.0178(17) 0.0120(17) -0.0184(19)
C15 0.0449(19) 0.0394(18) 0.0374(17) 0.0021(14) -0.0032(14) -0.0206(16)
C34 0.0436(19) 0.0375(18) 0.0302(16) -0.0022(13) 0.0002(13) -0.0186(15)
C17 0.052(2) 0.056(2) 0.0360(18) 0.0046(16) -0.0011(16) -0.0257(19)
C12 0.0455(19) 0.0392(18) 0.0351(17) 0.0007(14) -0.0026(14) -0.0212(16)
C5 0.0280(19) 0.043(2) 0.094(3) 0.006(2) 0.007(2) 0.0011(16)
C16 0.0441(19) 0.045(2) 0.0343(17) -0.0006(14) -0.0009(14) -0.0220(16)
C14 0.0442(19) 0.0377(18) 0.0362(17) -0.0004(14) -0.0015(14) -0.0203(15)
C10 0.050(2) 0.0408(19) 0.0332(16) 0.0014(14) -0.0040(14) -0.0245(16)
C36 0.066(3) 0.054(2) 0.0363(19) -0.0112(17) 0.0052(18) -0.022(2)
C18 0.081(3) 0.078(3) 0.037(2) -0.008(2) 0.009(2) -0.046(3)

loop_
_atom_type_symbol
_atom_type_description
_atom_type_scat_dispersion_real
_atom_type_scat_dispersion_imag
_atom_type_scat_source
C C 0.0181 0.0091 'International Tables Vol C Tables 4.2.6.8 and 6.1.1.4'
H H 0.0000 0.0000 'International Tables Vol C Tables 4.2.6.8 and 6.1.1.4'
N N 0.0311 0.0180 'International Tables Vol C Tables 4.2.6.8 and 6.1.1.4'
O O 0.0492 0.0322 'International Tables Vol C Tables 4.2.6.8 and 6.1.1.4'
U U -4.3638 13.4090 'International Tables Vol C Tables 4.2.6.8 and 6.1.1.4'

loop_
_geom_angle_atom_site_label_1
_geom_angle_atom_site_label_2
_geom_angle_atom_site_label_3
_geom_angle
_geom_angle_site_symmetry_1
_geom_angle_site_symmetry_3
_geom_angle_publ_flag
O002 U1 O2 64.87(8) . . ?
O002 U1 O1 115.01(8) . . ?
O002 U1 O6 63.87(8) . . ?
O002 U1 O4 113.85(8) . . ?
O002 U1 N1 89.92(8) . . ?
O002 U1 N2 88.86(8) . . ?
O2 U1 N1 25.07(8) . . ?
O2 U1 N2 153.44(9) . . ?
O1 U1 O2 50.17(8) . . ?
O1 U1 N1 25.10(8) . . ?
O1 U1 N2 156.01(9) . . ?
O8 U1 O002 90.53(9) . . ?
O8 U1 O2 88.92(9) . . ?
O8 U1 O1 89.86(9) . . ?
O8 U1 O6 89.99(9) . . ?
O8 U1 O4 87.53(10) . . ?
O8 U1 O9 91.34(11) . . ?
O8 U1 N1 89.38(9) . . ?
O8 U1 N2 87.43(10) . . ?
O6 U1 O2 128.71(8) . . ?
O6 U1 O1 178.87(8) . . ?
O6 U1 O4 50.03(8) . . ?
O6 U1 N1 153.78(8) . . ?
O6 U1 N2 25.09(8) . . ?
O4 U1 O2 176.22(9) . . ?
O4 U1 O1 131.08(8) . . ?
O4 U1 N1 156.03(8) . . ?
O4 U1 N2 25.00(8) . . ?
O7 U1 O002 89.00(10) . . ?
O7 U1 O2 89.69(10) . . ?
O7 U1 O1 89.15(10) . . ?
O7 U1 O8 178.61(11) . . ?
O7 U1 O6 90.98(10) . . ?
O7 U1 O4 93.86(11) . . ?
O7 U1 O9 89.16(12) . . ?
O7 U1 N1 89.31(10) . . ?
O7 U1 N2 93.87(10) . . ?
O9 U1 O002 177.65(9) . . ?
O9 U1 O2 116.58(8) . . ?
O9 U1 O1 66.42(8) . . ?
O9 U1 O6 114.71(8) . . ?
O9 U1 O4 64.83(8) . . ?
O9 U1 N1 91.51(9) . . ?
O9 U1 N2 89.81(9) . . ?
N2 U1 N1 176.57(8) . . ?
C19 O002 U1 142.3(2) . . ?
N1 O2 U1 97.62(18) . . ?
N1 O1 U1 97.68(18) . . ?
N2 O6 U1 97.72(18) . . ?
N2 O4 U1 97.48(19) . . ?
C1 O9 U1 160.9(2) . . ?
C1 N3 C7 119.8(3) . . ?
C1 N3 C6 121.8(3) . . ?
C7 N3 C6 118.3(3) . . ?
C19 N10 C24 122.0(3) . . ?
C19 N10 C25 120.7(3) . . ?
C25 N10 C24 117.3(2) . . ?
O2 N1 U1 57.31(15) . . ?
O2 N1 O1 114.5(3) . . ?
O1 N1 U1 57.23(15) . . ?
O3 N1 U1 179.7(3) . . ?
O3 N1 O2 122.4(3) . . ?
O3 N1 O1 123.0(3) . . ?
O6 N2 U1 57.19(15) . . ?
O4 N2 U1 57.52(16) . . ?
O4 N2 O6 114.5(3) . . ?
O5 N2 U1 175.1(3) . . ?
O5 N2 O6 122.4(3) . . ?
O5 N2 O4 123.0(3) . . ?
O002 C19 N10 119.7(3) . . ?
O002 C19 C20 120.5(3) . . ?
N10 C19 C20 119.7(3) . . ?
H22A C22 H22B 107.5 . . ?
C23 C22 H22A 108.5 . . ?
C23 C22 H22B 108.5 . . ?
C23 C22 C21 115.0(3) . . ?
C21 C22 H22A 108.5 . . ?
C21 C22 H22B 108.5 . . ?
C19 C20 H20A 109.0 . . ?
C19 C20 H20B 109.0 . . ?
C19 C20 C21 112.8(3) . . ?
H20A C20 H20B 107.8 . . ?
C21 C20 H20A 109.0 . . ?
C21 C20 H20B 109.0 . . ?
C22 C23 H23A 108.7 . . ?
C22 C23 H23B 108.7 . . ?
C22 C23 C24 114.2(3) . . ?
H23A C23 H23B 107.6 . . ?
C24 C23 H23A 108.7 . . ?
C24 C23 H23B 108.7 . . ?
N10 C24 C23 113.3(3) . . ?
N10 C24 H24A 108.9 . . ?
N10 C24 H24B 108.9 . . ?
C23 C24 H24A 108.9 . . ?
C23 C24 H24B 108.9 . . ?
H24A C24 H24B 107.7 . . ?
O9 C1 N3 119.5(3) . . ?
O9 C1 C2 120.3(3) . . ?
N3 C1 C2 120.2(3) . . ?
C22 C21 C20 113.9(3) . . ?
C22 C21 H21A 108.8 . . ?
C22 C21 H21B 108.8 . . ?
C20 C21 H21A 108.8 . . ?
C20 C21 H21B 108.8 . . ?
H21A C21 H21B 107.7 . . ?
N10 C25 H25A 109.3 . . ?
N10 C25 H25B 109.3 . . ?
N10 C25 C26 111.6(3) . . ?
H25A C25 H25B 108.0 . . ?
C26 C25 H25A 109.3 . . ?
C26 C25 H25B 109.3 . . ?
C1 C2 H2A 108.9 . . ?
C1 C2 H2B 108.9 . . ?
C1 C2 C3 113.5(3) . . ?
H2A C2 H2B 107.7 . . ?
C3 C2 H2A 108.9 . . ?
C3 C2 H2B 108.9 . . ?
N3 C7 H7A 109.2 . . ?
N3 C7 H7B 109.2 . . ?
N3 C7 C8 112.0(3) . . ?
H7A C7 H7B 107.9 . . ?
C8 C7 H7A 109.2 . . ?
C8 C7 H7B 109.2 . . ?
H33A C33 H33B 107.6 . . ?
C32 C33 H33A 108.7 . . ?
C32 C33 H33B 108.7 . . ?
C34 C33 H33A 108.7 . . ?
C34 C33 H33B 108.7 . . ?
C34 C33 C32 114.1(3) . . ?
H35A C35 H35B 107.7 . . ?
C34 C35 H35A 108.8 . . ?
C34 C35 H35B 108.8 . . ?
C36 C35 H35A 108.8 . . ?
C36 C35 H35B 108.8 . . ?
C36 C35 C34 113.7(3) . . ?
N3 C6 H6A 109.1 . . ?
N3 C6 H6B 109.1 . . ?
N3 C6 C5 112.5(3) . . ?
H6A C6 H6B 107.8 . . ?
C5 C6 H6A 109.1 . . ?
C5 C6 H6B 109.1 . . ?
C25 C26 H26A 109.2 . . ?
C25 C26 H26B 109.2 . . ?
H26A C26 H26B 107.9 . . ?
C27 C26 C25 111.9(3) . . ?
C27 C26 H26A 109.2 . . ?
C27 C26 H26B 109.2 . . ?
H31A C31 H31B 107.7 . . ?
C32 C31 H31A 108.9 . . ?
C32 C31 H31B 108.9 . . ?
C32 C31 C30 113.6(3) . . ?
C30 C31 H31A 108.9 . . ?
C30 C31 H31B 108.9 . . ?
C7 C8 H8A 109.1 . . ?
C7 C8 H8B 109.1 . . ?
H8A C8 H8B 107.9 . . ?
C9 C8 C7 112.3(3) . . ?
C9 C8 H8A 109.1 . . ?
C9 C8 H8B 109.1 . . ?
H4A C4 H4B 107.5 . . ?
C3 C4 H4A 108.4 . . ?
C3 C4 H4B 108.4 . . ?
C5 C4 H4A 108.4 . . ?
C5 C4 H4B 108.4 . . ?
C5 C4 C3 115.6(3) . . ?
C26 C27 H27A 109.1 . . ?
C26 C27 H27B 109.1 . . ?
H27A C27 H27B 107.8 . . ?
C28 C27 C26 112.6(3) . . ?
C28 C27 H27A 109.1 . . ?
C28 C27 H27B 109.1 . . ?
H29A C29 H29B 107.7 . . ?
C28 C29 H29A 108.9 . . ?
C28 C29 H29B 108.9 . . ?
C28 C29 C30 113.4(3) . . ?
C30 C29 H29A 108.9 . . ?
C30 C29 H29B 108.9 . . ?
C8 C9 H9A 108.9 . . ?
C8 C9 H9B 108.9 . . ?
H9A C9 H9B 107.7 . . ?
C10 C9 C8 113.4(3) . . ?
C10 C9 H9A 108.9 . . ?
C10 C9 H9B 108.9 . . ?
H13A C13 H13B 107.7 . . ?
C12 C13 H13A 108.8 . . ?
C12 C13 H13B 108.8 . . ?
C14 C13 H13A 108.8 . . ?
C14 C13 H13B 108.8 . . ?
C14 C13 C12 113.8(3) . . ?
H11A C11 H11B 107.7 . . ?
C12 C11 H11A 108.8 . . ?
C12 C11 H11B 108.8 . . ?
C12 C11 C10 113.9(3) . . ?
C10 C11 H11A 108.8 . . ?
C10 C11 H11B 108.8 . . ?
C33 C32 C31 113.4(3) . . ?
C33 C32 H32A 108.9 . . ?
C33 C32 H32B 108.9 . . ?
C31 C32 H32A 108.9 . . ?
C31 C32 H32B 108.9 . . ?
H32A C32 H32B 107.7 . . ?
C27 C28 H28A 108.8 . . ?
C27 C28 H28B 108.8 . . ?
C29 C28 C27 113.9(3) . . ?
C29 C28 H28A 108.8 . . ?
C29 C28 H28B 108.8 . . ?
H28A C28 H28B 107.7 . . ?
C31 C30 C29 113.6(3) . . ?
C31 C30 H30A 108.8 . . ?
C31 C30 H30B 108.8 . . ?
C29 C30 H30A 108.8 . . ?
C29 C30 H30B 108.8 . . ?
H30A C30 H30B 107.7 . . ?
C2 C3 H3A 108.8 . . ?
C2 C3 H3B 108.8 . . ?
C4 C3 C2 113.7(3) . . ?
C4 C3 H3A 108.8 . . ?
C4 C3 H3B 108.8 . . ?
H3A C3 H3B 107.7 . . ?
H15A C15 H15B 107.7 . . ?
C16 C15 H15A 108.8 . . ?
C16 C15 H15B 108.8 . . ?
C16 C15 C14 113.6(3) . . ?
C14 C15 H15A 108.8 . . ?
C14 C15 H15B 108.8 . . ?
C33 C34 C35 113.3(3) . . ?
C33 C34 H34A 108.9 . . ?
C33 C34 H34B 108.9 . . ?
C35 C34 H34A 108.9 . . ?
C35 C34 H34B 108.9 . . ?
H34A C34 H34B 107.7 . . ?
H17A C17 H17B 107.8 . . ?
C16 C17 H17A 109.1 . . ?
C16 C17 H17B 109.1 . . ?
C18 C17 H17A 109.1 . . ?
C18 C17 H17B 109.1 . . ?
C18 C17 C16 112.7(3) . . ?
C13 C12 H12A 108.9 . . ?
C13 C12 H12B 108.9 . . ?
C11 C12 C13 113.2(3) . . ?
C11 C12 H12A 108.9 . . ?
C11 C12 H12B 108.9 . . ?
H12A C12 H12B 107.7 . . ?
C6 C5 H5A 108.7 . . ?
C6 C5 H5B 108.7 . . ?
C4 C5 C6 114.4(3) . . ?
C4 C5 H5A 108.7 . . ?
C4 C5 H5B 108.7 . . ?
H5A C5 H5B 107.6 . . ?
C15 C16 H16A 108.7 . . ?
C15 C16 H16B 108.7 . . ?
C17 C16 C15 114.4(3) . . ?
C17 C16 H16A 108.7 . . ?
C17 C16 H16B 108.7 . . ?
H16A C16 H16B 107.6 . . ?
C13 C14 H14A 108.8 . . ?
C13 C14 H14B 108.8 . . ?
C15 C14 C13 113.8(3) . . ?
C15 C14 H14A 108.8 . . ?
C15 C14 H14B 108.8 . . ?
H14A C14 H14B 107.7 . . ?
C9 C10 C11 113.1(3) . . ?
C9 C10 H10A 109.0 . . ?
C9 C10 H10B 109.0 . . ?
C11 C10 H10A 109.0 . . ?
C11 C10 H10B 109.0 . . ?
H10A C10 H10B 107.8 . . ?
C35 C36 H36A 109.5 . . ?
C35 C36 H36B 109.5 . . ?
C35 C36 H36C 109.5 . . ?
H36A C36 H36B 109.5 . . ?
H36A C36 H36C 109.5 . . ?
H36B C36 H36C 109.5 . . ?
C17 C18 H18A 109.5 . . ?
C17 C18 H18B 109.5 . . ?
C17 C18 H18C 109.5 . . ?
H18A C18 H18B 109.5 . . ?
H18A C18 H18C 109.5 . . ?
H18B C18 H18C 109.5 . . ?

loop_
_geom_bond_atom_site_label_1
_geom_bond_atom_site_label_2
_geom_bond_distance
_geom_bond_site_symmetry_2
_geom_bond_publ_flag
U1 O002 2.369(2) . ?
U1 O2 2.525(2) . ?
U1 O1 2.523(2) . ?
U1 O8 1.766(2) . ?
U1 O6 2.510(2) . ?
U1 O4 2.518(2) . ?
U1 O7 1.762(2) . ?
U1 O9 2.337(2) . ?
U1 N1 2.974(3) . ?
U1 N2 2.959(3) . ?
O002 C19 1.263(4) . ?
O2 N1 1.271(4) . ?
O1 N1 1.273(4) . ?
O6 N2 1.266(4) . ?
O4 N2 1.261(4) . ?
O9 C1 1.257(4) . ?
O3 N1 1.208(4) . ?
N3 C1 1.314(4) . ?
N3 C7 1.468(4) . ?
N3 C6 1.476(4) . ?
N10 C19 1.318(4) . ?
N10 C24 1.475(4) . ?
N10 C25 1.473(4) . ?
N2 O5 1.208(4) . ?
C19 C20 1.502(4) . ?
C22 H22A 0.9900 . ?
C22 H22B 0.9900 . ?
C22 C23 1.518(5) . ?
C22 C21 1.520(5) . ?
C20 H20A 0.9900 . ?
C20 H20B 0.9900 . ?
C20 C21 1.533(5) . ?
C23 H23A 0.9900 . ?
C23 H23B 0.9900 . ?
C23 C24 1.522(5) . ?
C24 H24A 0.9900 . ?
C24 H24B 0.9900 . ?
C1 C2 1.497(5) . ?
C21 H21A 0.9900 . ?
C21 H21B 0.9900 . ?
C25 H25A 0.9900 . ?
C25 H25B 0.9900 . ?
C25 C26 1.527(4) . ?
C2 H2A 0.9900 . ?
C2 H2B 0.9900 . ?
C2 C3 1.533(5) . ?
C7 H7A 0.9900 . ?
C7 H7B 0.9900 . ?
C7 C8 1.522(5) . ?
C33 H33A 0.9900 . ?
C33 H33B 0.9900 . ?
C33 C32 1.521(4) . ?
C33 C34 1.521(4) . ?
C35 H35A 0.9900 . ?
C35 H35B 0.9900 . ?
C35 C34 1.522(4) . ?
C35 C36 1.516(5) . ?
C6 H6A 0.9900 . ?
C6 H6B 0.9900 . ?
C6 C5 1.526(7) . ?
C26 H26A 0.9900 . ?
C26 H26B 0.9900 . ?
C26 C27 1.524(4) . ?
C31 H31A 0.9900 . ?
C31 H31B 0.9900 . ?
C31 C32 1.521(4) . ?
C31 C30 1.524(4) . ?
C8 H8A 0.9900 . ?
C8 H8B 0.9900 . ?
C8 C9 1.521(5) . ?
C4 H4A 0.9900 . ?
C4 H4B 0.9900 . ?
C4 C3 1.520(6) . ?
C4 C5 1.513(7) . ?
C27 H27A 0.9900 . ?
C27 H27B 0.9900 . ?
C27 C28 1.522(5) . ?
C29 H29A 0.9900 . ?
C29 H29B 0.9900 . ?
C29 C28 1.519(4) . ?
C29 C30 1.526(5) . ?
C9 H9A 0.9900 . ?
C9 H9B 0.9900 . ?
C9 C10 1.517(5) . ?
C13 H13A 0.9900 . ?
C13 H13B 0.9900 . ?
C13 C12 1.524(5) . ?
C13 C14 1.523(5) . ?
C11 H11A 0.9900 . ?
C11 H11B 0.9900 . ?
C11 C12 1.520(5) . ?
C11 C10 1.521(5) . ?
C32 H32A 0.9900 . ?
C32 H32B 0.9900 . ?
C28 H28A 0.9900 . ?
C28 H28B 0.9900 . ?
C30 H30A 0.9900 . ?
C30 H30B 0.9900 . ?
C3 H3A 0.9900 . ?
C3 H3B 0.9900 . ?
C15 H15A 0.9900 . ?
C15 H15B 0.9900 . ?
C15 C16 1.521(5) . ?
C15 C14 1.522(5) . ?
C34 H34A 0.9900 . ?
C34 H34B 0.9900 . ?
C17 H17A 0.9900 . ?
C17 H17B 0.9900 . ?
C17 C16 1.520(5) . ?
C17 C18 1.518(6) . ?
C12 H12A 0.9900 . ?
C12 H12B 0.9900 . ?
C5 H5A 0.9900 . ?
C5 H5B 0.9900 . ?
C16 H16A 0.9900 . ?
C16 H16B 0.9900 . ?
C14 H14A 0.9900 . ?
C14 H14B 0.9900 . ?
C10 H10A 0.9900 . ?
C10 H10B 0.9900 . ?
C36 H36A 0.9800 . ?
C36 H36B 0.9800 . ?
C36 H36C 0.9800 . ?
C18 H18A 0.9800 . ?
C18 H18B 0.9800 . ?
C18 H18C 0.9800 . ?

loop_
_geom_torsion_atom_site_label_1
_geom_torsion_atom_site_label_2
_geom_torsion_atom_site_label_3
_geom_torsion_atom_site_label_4
_geom_torsion
_geom_torsion_site_symmetry_1
_geom_torsion_site_symmetry_2
_geom_torsion_site_symmetry_3
_geom_torsion_site_symmetry_4
_geom_torsion_publ_flag
U1 O002 C19 N10 152.7(2) . . . . ?
U1 O002 C19 C20 -30.5(5) . . . . ?
U1 O2 N1 O1 0.2(3) . . . . ?
U1 O2 N1 O3 179.9(3) . . . . ?
U1 O1 N1 O2 -0.2(3) . . . . ?
U1 O1 N1 O3 -179.9(3) . . . . ?
U1 O6 N2 O4 4.8(3) . . . . ?
U1 O6 N2 O5 -174.2(3) . . . . ?
U1 O4 N2 O6 -4.7(3) . . . . ?
U1 O4 N2 O5 174.2(3) . . . . ?
U1 O9 C1 N3 153.5(6) . . . . ?
U1 O9 C1 C2 -26.0(10) . . . . ?
O002 C19 C20 C21 -109.5(3) . . . . ?
O9 C1 C2 C3 112.0(4) . . . . ?
N3 C1 C2 C3 -67.4(4) . . . . ?
N3 C7 C8 C9 -177.3(3) . . . . ?
N3 C6 C5 C4 -80.7(5) . . . . ?
N10 C19 C20 C21 67.3(4) . . . . ?
N10 C25 C26 C27 178.3(3) . . . . ?
C19 N10 C24 C23 -69.2(4) . . . . ?
C19 N10 C25 C26 -100.2(3) . . . . ?
C19 C20 C21 C22 -81.5(3) . . . . ?
C22 C23 C24 N10 80.0(4) . . . . ?
C23 C22 C21 C20 59.7(4) . . . . ?
C24 N10 C19 O002 178.3(3) . . . . ?
C24 N10 C19 C20 1.5(4) . . . . ?
C24 N10 C25 C26 78.9(4) . . . . ?
C1 N3 C7 C8 87.0(4) . . . . ?
C1 N3 C6 C5 68.9(5) . . . . ?
C1 C2 C3 C4 79.8(4) . . . . ?
C21 C22 C23 C24 -58.6(4) . . . . ?
C25 N10 C19 O002 -2.5(4) . . . . ?
C25 N10 C19 C20 -179.4(3) . . . . ?
C25 N10 C24 C23 111.7(3) . . . . ?
C25 C26 C27 C28 -179.4(3) . . . . ?
C7 N3 C1 O9 1.0(5) . . . . ?
C7 N3 C1 C2 -179.5(3) . . . . ?
C7 N3 C6 C5 -112.8(4) . . . . ?
C7 C8 C9 C10 178.1(3) . . . . ?
C6 N3 C1 O9 179.3(3) . . . . ?
C6 N3 C1 C2 -1.3(5) . . . . ?
C6 N3 C7 C8 -91.3(4) . . . . ?
C26 C27 C28 C29 -179.7(3) . . . . ?
C8 C9 C10 C11 170.8(3) . . . . ?
C32 C33 C34 C35 -179.9(3) . . . . ?
C32 C31 C30 C29 177.6(3) . . . . ?
C28 C29 C30 C31 -177.7(3) . . . . ?
C30 C31 C32 C33 -179.1(3) . . . . ?
C30 C29 C28 C27 178.4(3) . . . . ?
C3 C4 C5 C6 59.1(5) . . . . ?
C34 C33 C32 C31 179.2(3) . . . . ?
C12 C13 C14 C15 178.8(3) . . . . ?
C12 C11 C10 C9 -178.3(3) . . . . ?
C5 C4 C3 C2 -58.4(5) . . . . ?
C16 C15 C14 C13 179.1(3) . . . . ?
C14 C13 C12 C11 -179.6(3) . . . . ?
C14 C15 C16 C17 179.8(3) . . . . ?
C10 C11 C12 C13 176.4(3) . . . . ?
C36 C35 C34 C33 -179.6(3) . . . . ?
C18 C17 C16 C15 178.7(4) . . . . ?
